data_4346412
loop_
_publ_author_name
'Mandal, Abhishek'
'Schwederski, Brigitte'
'Fiedler, Jan'
'Kaim, Wolfgang'
'Lahiri, Goutam Kumar'

_publ_section_title
;
 Evidence for Bidirectional Noninnocent Behavior of a Formazanate Ligand
 in Ruthenium Complexes.
;
_journal_issue 16
_journal_name_full 'Inorganic chemistry'
_journal_page_first 8126
_journal_page_last 8135
_journal_paper_doi 10.1021/acs.inorgchem.5b01408
_journal_volume 54
_journal_year 2015
_chemical_formula_sum 'C40 H33 Cl N8 O4 Ru'
_chemical_formula_weight 826.26
_space_group_IT_number 2
_space_group_name_Hall '-P 1'
_space_group_name_H-M_alt 'P -1'
_symmetry_cell_setting triclinic
_symmetry_space_group_name_H-M 'P -1'
_atom_sites_solution_hydrogens geom
_atom_sites_solution_primary direct
_atom_sites_solution_secondary difmap
_audit_creation_method SHELXL-97
_cell_angle_alpha 97.35(2)
_cell_angle_beta 105.30(3)
_cell_angle_gamma 109.36(2)
_cell_formula_units_Z 4
_cell_length_a 12.886(6)
_cell_length_b 17.921(8)
_cell_length_c 22.418(11)
_cell_measurement_reflns_used 11213
_cell_measurement_temperature 100(2)
_cell_volume 4577(4)
_computing_structure_refinement 'SHELXL-97 (Sheldrick, 2008)'
_computing_structure_solution 'SHELXS-97 (Sheldrick, 2008)'
_diffrn_ambient_temperature 100(2)
_diffrn_detector_area_resol_mean 7.111
_diffrn_measured_fraction_theta_full 0.998
_diffrn_measured_fraction_theta_max 0.998
_diffrn_measurement_device_type 'Rigaku Saturn724'
_diffrn_measurement_method \w
_diffrn_radiation_monochromator graphite
_diffrn_radiation_source 'fine-focus sealed tube'
_diffrn_radiation_type MoK\a
_diffrn_radiation_wavelength 0.71075
_diffrn_reflns_av_R_equivalents 0.1536
_diffrn_reflns_av_sigmaI/netI 0.1249
_diffrn_reflns_limit_h_max 15
_diffrn_reflns_limit_h_min -15
_diffrn_reflns_limit_k_max 21
_diffrn_reflns_limit_k_min -21
_diffrn_reflns_limit_l_max 26
_diffrn_reflns_limit_l_min -26
_diffrn_reflns_number 71628
_diffrn_reflns_theta_full 25.00
_diffrn_reflns_theta_max 25.00
_diffrn_reflns_theta_min 3.00
_exptl_absorpt_coefficient_mu 0.444
_exptl_absorpt_correction_T_max 0.9868
_exptl_absorpt_correction_T_min 0.8528
_exptl_absorpt_correction_type numerical
_exptl_absorpt_process_details 'NUMABS (Rigaku, 1999)'
_exptl_crystal_colour Green
_exptl_crystal_density_diffrn 1.199
_exptl_crystal_density_method 'not measured'
_exptl_crystal_description prism
_exptl_crystal_F_000 1688
_exptl_crystal_size_max 0.37
_exptl_crystal_size_mid 0.12
_exptl_crystal_size_min 0.03
_refine_diff_density_max 2.221
_refine_diff_density_min -1.144
_refine_diff_density_rms 0.157
_refine_ls_extinction_method none
_refine_ls_goodness_of_fit_ref 1.036
_refine_ls_hydrogen_treatment mixed
_refine_ls_matrix_type full
_refine_ls_number_parameters 975
_refine_ls_number_reflns 16078
_refine_ls_number_restraints 0
_refine_ls_restrained_S_all 1.036
_refine_ls_R_factor_all 0.1107
_refine_ls_R_factor_gt 0.0905
_refine_ls_shift/su_max 0.000
_refine_ls_shift/su_mean 0.000
_refine_ls_structure_factor_coef Fsqd
_refine_ls_weighting_details 'calc w=1/[\s^2^(Fo^2^)+(0.1214P)^2^+11.8185P] where P=(Fo^2^+2Fc^2^)/3'
_refine_ls_weighting_scheme calc
_refine_ls_wR_factor_gt 0.2318
_refine_ls_wR_factor_ref 0.2493
_reflns_number_gt 11926
_reflns_number_total 16078
_reflns_threshold_expression >2sigma(I)
_cod_data_source_file ic5b01408_si_002.cif
_cod_data_source_block '[2]ClO4'
_cod_database_code 4346412

loop_
_symmetry_equiv_pos_as_xyz
'x, y, z'
'-x, -y, -z'

loop_
_atom_site_label
_atom_site_type_symbol
_atom_site_fract_x
_atom_site_fract_y
_atom_site_fract_z
_atom_site_U_iso_or_equiv
_atom_site_adp_type
_atom_site_occupancy
_atom_site_symmetry_multiplicity
_atom_site_calc_flag
_atom_site_refinement_flags
Ru1 Ru 0.72087(4) 0.31180(3) 0.46251(2) 0.02188(16) Uani 1 1 d .
Ru2 Ru 0.31209(4) 0.14223(3) -0.00094(2) 0.02031(16) Uani 1 1 d .
Cl3 Cl 0.36666(16) 0.43263(11) 0.74428(8) 0.0334(4) Uani 1 1 d .
Cl4 Cl 0.67740(14) 0.02993(12) 0.71115(8) 0.0346(4) Uani 1 1 d .
N10 N 0.3267(5) 0.0422(3) -0.0470(2) 0.0227(11) Uani 1 1 d .
N15 N 0.1853(4) 0.1335(3) -0.0831(2) 0.0215(11) Uani 1 1 d .
N14 N 0.4503(5) 0.1693(3) 0.0820(2) 0.0222(11) Uani 1 1 d .
N7 N 0.8470(4) 0.3028(3) 0.5383(2) 0.0208(11) Uani 1 1 d .
N2 N 0.7767(4) 0.2544(3) 0.4011(3) 0.0237(12) Uani 1 1 d .
N12 N 0.2118(4) 0.0667(3) 0.0401(3) 0.0247(12) Uani 1 1 d .
N4 N 0.8150(4) 0.4175(3) 0.4433(2) 0.0210(11) Uani 1 1 d .
N16 N 0.4085(5) 0.2214(3) -0.0449(3) 0.0260(12) Uani 1 1 d .
N9 N 0.2825(4) -0.0322(3) -0.0427(2) 0.0218(11) Uani 1 1 d .
N1 N 0.8328(5) 0.2820(3) 0.3637(3) 0.0278(12) Uani 1 1 d .
C48 C 0.2244(5) -0.0549(4) -0.0015(3) 0.0221(13) Uani 1 1 d .
N8 N 0.6245(5) 0.2058(3) 0.4846(3) 0.0258(12) Uani 1 1 d .
N13 N 0.3123(5) 0.2487(3) 0.0494(3) 0.0263(12) Uani 1 1 d .
N6 N 0.5780(5) 0.3160(3) 0.3960(2) 0.0256(12) Uani 1 1 d .
N5 N 0.6539(5) 0.3700(3) 0.5220(3) 0.0234(11) Uani 1 1 d .
N3 N 0.8525(5) 0.4251(4) 0.3950(2) 0.0250(12) Uani 1 1 d .
C15 C 0.7816(6) 0.1741(4) 0.4085(3) 0.0270(14) Uani 1 1 d .
C71 C 0.0704(5) 0.0839(4) -0.1023(3) 0.0251(14) Uani 1 1 d .
H71 H 0.0463 0.0466 -0.0774 0.030 Uiso 1 1 calc R
N11 N 0.1906(5) -0.0099(3) 0.0382(3) 0.0255(12) Uani 1 1 d .
C8 C 0.8583(6) 0.3609(4) 0.3591(3) 0.0285(15) Uani 1 1 d .
C31 C 0.9618(6) 0.3538(4) 0.5637(3) 0.0279(15) Uani 1 1 d .
H31 H 0.9916 0.3959 0.5437 0.034 Uiso 1 1 calc R
C54 C 0.2317(6) 0.0986(4) 0.1542(3) 0.0257(14) Uani 1 1 d .
H54 H 0.2914 0.0777 0.1635 0.031 Uiso 1 1 calc R
O39 O 0.5873(5) 0.0580(4) 0.6830(3) 0.0492(16) Uani 1 1 d .
C14 C 0.7540(6) 0.5324(5) 0.4290(3) 0.0312(16) Uani 1 1 d .
H14 H 0.7169 0.5070 0.3849 0.037 Uiso 1 1 calc R
O41 O 0.7183(4) 0.0586(4) 0.7794(2) 0.0440(14) Uani 1 1 d .
C10 C 0.8594(6) 0.5307(5) 0.5343(3) 0.0324(16) Uani 1 1 d .
H10 H 0.8949 0.5043 0.5625 0.039 Uiso 1 1 calc R
C9 C 0.8096(5) 0.4941(4) 0.4690(3) 0.0237(13) Uani 1 1 d .
C55 C 0.3726(6) 0.0474(4) -0.0980(3) 0.0234(13) Uani 1 1 d .
C5 C 0.9186(6) 0.3836(4) 0.3104(3) 0.0294(15) Uani 1 1 d .
C28 C 0.3800(7) 0.3257(5) 0.3162(4) 0.0378(18) Uani 1 1 d .
H28 H 0.3124 0.3291 0.2888 0.045 Uiso 1 1 calc R
C56 C 0.2936(6) 0.0207(4) -0.1622(3) 0.0282(15) Uani 1 1 d .
H56 H 0.2118 0.0005 -0.1704 0.034 Uiso 1 1 calc R
C20 C 0.6832(6) 0.1035(4) 0.3805(3) 0.0275(14) Uani 1 1 d .
H20 H 0.6113 0.1056 0.3573 0.033 Uiso 1 1 calc R
O49 O 0.4455(5) 0.4486(3) 0.8075(3) 0.0455(14) Uani 1 1 d .
C61 C 0.2332(6) 0.2835(4) 0.0310(3) 0.0274(14) Uani 1 1 d .
H61 H 0.1679 0.2563 -0.0065 0.033 Uiso 1 1 calc R
C60 C 0.4908(6) 0.0768(4) -0.0884(3) 0.0278(15) Uani 1 1 d .
H60 H 0.5437 0.0942 -0.0462 0.033 Uiso 1 1 calc R
C49 C 0.1794(6) 0.0996(4) 0.0919(3) 0.0226(13) Uani 1 1 d .
C25 C 0.5539(5) 0.3791(4) 0.4900(3) 0.0269(15) Uani 1 1 d .
C70 C 0.5112(6) 0.1242(4) 0.0970(3) 0.0246(14) Uani 1 1 d .
H70 H 0.4894 0.0731 0.0688 0.030 Uiso 1 1 calc R
C44 C 0.1310(6) -0.1740(5) 0.0414(4) 0.0335(16) Uani 1 1 d .
H44 H 0.1212 -0.1378 0.0723 0.040 Uiso 1 1 calc R
C80 C 0.5264(6) 0.2655(4) -0.0213(3) 0.0304(15) Uani 1 1 d .
H80 H 0.5709 0.2574 0.0166 0.036 Uiso 1 1 calc R
C50 C 0.0933(6) 0.1325(4) 0.0779(3) 0.0298(15) Uani 1 1 d .
H50 H 0.0580 0.1345 0.0354 0.036 Uiso 1 1 calc R
C67 C 0.5799(6) 0.2723(4) 0.1775(3) 0.0302(15) Uani 1 1 d .
H67 H 0.6037 0.3249 0.2039 0.036 Uiso 1 1 calc R
C19 C 0.6920(6) 0.0295(4) 0.3870(3) 0.0321(16) Uani 1 1 d .
H19 H 0.6259 -0.0198 0.3675 0.038 Uiso 1 1 calc R
O62 O 0.7728(5) 0.0630(4) 0.6865(3) 0.0488(15) Uani 1 1 d .
C43 C 0.0915(6) -0.2567(4) 0.0398(4) 0.0330(17) Uani 1 1 d .
H43 H 0.0532 -0.2759 0.0689 0.040 Uiso 1 1 calc R
O66 O 0.3322(6) 0.5006(4) 0.7380(3) 0.0565(16) Uani 1 1 d .
C69 C 0.6061(6) 0.1479(4) 0.1523(3) 0.0274(15) Uani 1 1 d .
H69 H 0.6458 0.1127 0.1627 0.033 Uiso 1 1 calc R
C16 C 0.8868(6) 0.1720(4) 0.4410(3) 0.0317(16) Uani 1 1 d .
H16 H 0.9539 0.2210 0.4586 0.038 Uiso 1 1 calc R
C77 C 0.3997(6) 0.2893(4) -0.1311(3) 0.0323(16) Uani 1 1 d .
H77 H 0.3549 0.2956 -0.1698 0.039 Uiso 1 1 calc R
C72 C -0.0124(6) 0.0843(4) -0.1545(3) 0.0307(16) Uani 1 1 d .
H72 H -0.0922 0.0509 -0.1643 0.037 Uiso 1 1 calc R
C64 C 0.4173(7) 0.3615(4) 0.1397(3) 0.0343(16) Uani 1 1 d .
H64 H 0.4826 0.3882 0.1773 0.041 Uiso 1 1 calc R
C36 C 0.6815(6) 0.1872(4) 0.5366(3) 0.0264(14) Uani 1 1 d .
C32 C 1.0348(6) 0.3460(5) 0.6169(3) 0.0317(16) Uani 1 1 d .
H32 H 1.1128 0.3843 0.6348 0.038 Uiso 1 1 calc R
C45 C 0.1849(6) -0.1431(4) -0.0016(3) 0.0294(16) Uani 1 1 d .
C62 C 0.2454(6) 0.3572(4) 0.0655(3) 0.0303(15) Uani 1 1 d .
H62 H 0.1897 0.3805 0.0513 0.036 Uiso 1 1 calc R
C35 C 0.8063(6) 0.2390(4) 0.5647(3) 0.0246(14) Uani 1 1 d .
C46 C 0.1987(6) -0.1985(4) -0.0457(3) 0.0276(15) Uani 1 1 d .
H46 H 0.2353 -0.1796 -0.0756 0.033 Uiso 1 1 calc R
C18 C 0.7975(6) 0.0274(5) 0.4222(3) 0.0330(16) Uani 1 1 d .
H18 H 0.8022 -0.0231 0.4282 0.040 Uiso 1 1 calc R
O80 O 0.2662(5) 0.3593(4) 0.7343(3) 0.0568(16) Uani 1 1 d .
C76 C 0.3462(6) 0.2333(4) -0.0996(3) 0.0285(15) Uani 1 1 d .
C58 C 0.4563(7) 0.0539(5) -0.2010(4) 0.0362(17) Uani 1 1 d .
H58 H 0.4847 0.0549 -0.2360 0.043 Uiso 1 1 calc R
C68 C 0.6417(6) 0.2251(5) 0.1924(3) 0.0358(17) Uani 1 1 d .
H68 H 0.7083 0.2440 0.2296 0.043 Uiso 1 1 calc R
C47 C 0.1589(6) -0.2824(4) -0.0464(4) 0.0338(16) Uani 1 1 d .
H47 H 0.1683 -0.3191 -0.0771 0.041 Uiso 1 1 calc R
C13 C 0.7518(7) 0.6063(5) 0.4522(4) 0.0360(17) Uani 1 1 d .
H13 H 0.7135 0.6318 0.4243 0.043 Uiso 1 1 calc R
C51 C 0.0614(6) 0.1618(5) 0.1269(4) 0.0363(17) Uani 1 1 d .
H51 H 0.0015 0.1825 0.1177 0.044 Uiso 1 1 calc R
C52 C 0.1143(6) 0.1620(5) 0.1897(3) 0.0363(17) Uani 1 1 d .
H52 H 0.0938 0.1852 0.2232 0.044 Uiso 1 1 calc R
C30 C 0.5447(6) 0.2894(4) 0.3332(3) 0.0313(16) Uani 1 1 d .
H30 H 0.5917 0.2681 0.3158 0.038 Uiso 1 1 calc R
C66 C 0.4806(6) 0.2432(4) 0.1228(3) 0.0257(14) Uani 1 1 d .
C79 C 0.5823(6) 0.3212(5) -0.0508(4) 0.0375(18) Uani 1 1 d .
H79 H 0.6643 0.3496 -0.0338 0.045 Uiso 1 1 calc R
C21 C 0.6987(6) 0.3930(4) 0.5856(3) 0.0308(15) Uani 1 1 d .
H21 H 0.7671 0.3849 0.6066 0.037 Uiso 1 1 calc R
C11 C 0.8571(6) 0.6041(5) 0.5573(4) 0.0354(17) Uani 1 1 d .
H11 H 0.8911 0.6280 0.6017 0.043 Uiso 1 1 calc R
C74 C 0.1416(6) 0.1858(5) -0.1759(3) 0.0346(17) Uani 1 1 d .
H74 H 0.1681 0.2221 -0.2009 0.042 Uiso 1 1 calc R
O97 O 0.4207(7) 0.4196(4) 0.6987(3) 0.0660(19) Uani 1 1 d .
C24 C 0.5009(6) 0.4138(4) 0.5241(4) 0.0318(16) Uani 1 1 d .
H24 H 0.4320 0.4207 0.5021 0.038 Uiso 1 1 calc R
C59 C 0.5344(7) 0.0817(5) -0.1385(4) 0.0381(18) Uani 1 1 d .
H59 H 0.6160 0.1036 -0.1308 0.046 Uiso 1 1 calc R
C53 C 0.1980(7) 0.1275(5) 0.2027(3) 0.0346(17) Uani 1 1 d .
H53 H 0.2315 0.1240 0.2449 0.042 Uiso 1 1 calc R
C34 C 0.8804(6) 0.2283(5) 0.6183(4) 0.0350(17) Uani 1 1 d .
H34 H 0.8520 0.1840 0.6366 0.042 Uiso 1 1 calc R
C39 C 0.4471(6) 0.0982(5) 0.4778(4) 0.0367(17) Uani 1 1 d .
H39 H 0.3663 0.0679 0.4564 0.044 Uiso 1 1 calc R
C63 C 0.3382(7) 0.3969(5) 0.1205(4) 0.0429(19) Uani 1 1 d .
H63 H 0.3475 0.4476 0.1447 0.051 Uiso 1 1 calc R
C40 C 0.5116(6) 0.1609(4) 0.4546(4) 0.0338(16) Uani 1 1 d .
H40 H 0.4735 0.1717 0.4162 0.041 Uiso 1 1 calc R
C27 C 0.4136(6) 0.3557(5) 0.3814(4) 0.0358(17) Uani 1 1 d .
H27 H 0.3689 0.3794 0.3987 0.043 Uiso 1 1 calc R
C65 C 0.4018(6) 0.2868(4) 0.1041(3) 0.0289(15) Uani 1 1 d .
O114 O 0.6329(6) -0.0566(4) 0.6935(3) 0.0660(19) Uani 1 1 d .
C42 C 0.1065(6) -0.3119(5) -0.0031(4) 0.0358(17) Uani 1 1 d .
C75 C 0.2188(6) 0.1824(4) -0.1220(3) 0.0234(13) Uani 1 1 d .
C23 C 0.5458(7) 0.4394(5) 0.5907(4) 0.0364(17) Uani 1 1 d .
H23 H 0.5087 0.4633 0.6142 0.044 Uiso 1 1 calc R
C2 C 1.0412(8) 0.4261(5) 0.2245(4) 0.045(2) Uani 1 1 d .
C33 C 0.9953(6) 0.2827(4) 0.6445(3) 0.0323(16) Uani 1 1 d .
H33 H 1.0461 0.2763 0.6811 0.039 Uiso 1 1 calc R
C37 C 0.6234(6) 0.1260(5) 0.5624(3) 0.0312(15) Uani 1 1 d .
H37 H 0.6641 0.1144 0.5997 0.037 Uiso 1 1 calc R
C78 C 0.5187(7) 0.3358(5) -0.1055(4) 0.0391(18) Uani 1 1 d .
H78 H 0.5555 0.3763 -0.1249 0.047 Uiso 1 1 calc R
C26 C 0.5154(6) 0.3509(4) 0.4223(3) 0.0290(15) Uani 1 1 d .
C57 C 0.3380(7) 0.0251(5) -0.2112(3) 0.0341(16) Uani 1 1 d .
H57 H 0.2859 0.0076 -0.2537 0.041 Uiso 1 1 calc R
C12 C 0.8065(6) 0.6445(5) 0.5176(4) 0.0366(17) Uani 1 1 d .
H12 H 0.8085 0.6967 0.5340 0.044 Uiso 1 1 calc R
C22 C 0.6478(6) 0.4282(4) 0.6212(3) 0.0323(16) Uani 1 1 d .
H22 H 0.6814 0.4450 0.6662 0.039 Uiso 1 1 calc R
C6 C 0.9525(6) 0.3284(5) 0.2772(3) 0.0330(16) Uani 1 1 d .
H6 H 0.9344 0.2749 0.2837 0.040 Uiso 1 1 calc R
C29 C 0.4438(6) 0.2912(5) 0.2915(4) 0.0384(18) Uani 1 1 d .
H29 H 0.4205 0.2690 0.2470 0.046 Uiso 1 1 calc R
C38 C 0.5054(7) 0.0824(5) 0.5325(4) 0.0377(17) Uani 1 1 d .
H38 H 0.4642 0.0413 0.5500 0.045 Uiso 1 1 calc R
C41 C 0.0652(7) -0.4016(5) -0.0021(4) 0.047(2) Uani 1 1 d .
H41A H 0.1137 -0.4086 0.0369 0.070 Uiso 1 1 calc R
H41B H 0.0715 -0.4329 -0.0393 0.070 Uiso 1 1 calc R
H41C H -0.0161 -0.4212 -0.0033 0.070 Uiso 1 1 calc R
C73 C 0.0248(7) 0.1360(6) -0.1938(4) 0.047(2) Uani 1 1 d .
H73 H -0.0293 0.1367 -0.2317 0.056 Uiso 1 1 calc R
C4 C 0.9449(8) 0.4594(5) 0.2982(4) 0.044(2) Uani 1 1 d .
H4 H 0.9217 0.4974 0.3193 0.053 Uiso 1 1 calc R
C3 C 1.0050(8) 0.4825(6) 0.2556(4) 0.048(2) Uani 1 1 d .
H3 H 1.0215 0.5352 0.2475 0.058 Uiso 1 1 calc R
C7 C 1.0115(7) 0.3514(6) 0.2353(4) 0.048(2) Uani 1 1 d .
H7 H 1.0320 0.3125 0.2132 0.057 Uiso 1 1 calc R
C1 C 1.1111(9) 0.4530(7) 0.1800(5) 0.066(3) Uani 1 1 d .
H1A H 1.0962 0.4987 0.1650 0.099 Uiso 1 1 calc R
H1B H 1.0874 0.4075 0.1435 0.099 Uiso 1 1 calc R
H1C H 1.1943 0.4701 0.2031 0.099 Uiso 1 1 calc R
C17 C 0.8944(7) 0.0980(5) 0.4481(4) 0.0403(18) Uani 1 1 d .
H17 H 0.9668 0.0963 0.4708 0.048 Uiso 1 1 calc R

loop_
_atom_site_aniso_label
_atom_site_aniso_U_11
_atom_site_aniso_U_22
_atom_site_aniso_U_33
_atom_site_aniso_U_23
_atom_site_aniso_U_13
_atom_site_aniso_U_12
Ru1 0.0193(3) 0.0221(3) 0.0202(3) 0.0048(2) 0.0038(2) 0.0051(2)
Ru2 0.0183(3) 0.0186(3) 0.0194(3) 0.0049(2) 0.0022(2) 0.0043(2)
Cl3 0.0373(10) 0.0323(9) 0.0243(8) 0.0051(7) 0.0024(7) 0.0120(8)
Cl4 0.0222(8) 0.0476(11) 0.0266(8) 0.0113(8) 0.0025(7) 0.0073(8)
N10 0.025(3) 0.016(3) 0.020(3) -0.002(2) -0.002(2) 0.008(2)
N15 0.016(3) 0.018(3) 0.020(3) 0.003(2) 0.001(2) -0.002(2)
N14 0.029(3) 0.021(3) 0.019(3) 0.010(2) 0.007(2) 0.012(2)
N7 0.010(2) 0.023(3) 0.025(3) 0.004(2) 0.005(2) 0.002(2)
N2 0.019(3) 0.019(3) 0.026(3) -0.004(2) 0.005(2) 0.003(2)
N12 0.017(3) 0.024(3) 0.032(3) 0.015(2) 0.006(2) 0.006(2)
N4 0.018(3) 0.017(3) 0.024(3) 0.003(2) 0.005(2) 0.005(2)
N16 0.025(3) 0.023(3) 0.027(3) 0.009(2) 0.006(2) 0.006(2)
N9 0.016(3) 0.020(3) 0.020(3) 0.005(2) 0.000(2) -0.001(2)
N1 0.025(3) 0.025(3) 0.030(3) 0.006(2) 0.007(2) 0.007(2)
C48 0.019(3) 0.025(3) 0.021(3) 0.006(3) 0.004(3) 0.008(3)
N8 0.021(3) 0.020(3) 0.033(3) 0.003(2) 0.004(2) 0.008(2)
N13 0.028(3) 0.018(3) 0.025(3) -0.001(2) 0.001(2) 0.008(2)
N6 0.016(3) 0.029(3) 0.021(3) 0.008(2) 0.001(2) 0.001(2)
N5 0.019(3) 0.025(3) 0.028(3) 0.010(2) 0.012(2) 0.006(2)
N3 0.020(3) 0.032(3) 0.017(3) 0.003(2) 0.000(2) 0.009(2)
C15 0.030(4) 0.030(4) 0.021(3) 0.003(3) 0.012(3) 0.009(3)
C71 0.020(3) 0.022(3) 0.028(3) 0.003(3) 0.006(3) 0.005(3)
N11 0.019(3) 0.022(3) 0.028(3) 0.009(2) -0.002(2) 0.004(2)
C8 0.022(3) 0.026(4) 0.032(4) 0.008(3) 0.003(3) 0.007(3)
C31 0.023(3) 0.034(4) 0.026(3) 0.005(3) 0.011(3) 0.009(3)
C54 0.027(3) 0.018(3) 0.024(3) 0.005(3) 0.006(3) 0.000(3)
O39 0.027(3) 0.083(5) 0.042(3) 0.035(3) 0.011(2) 0.021(3)
C14 0.029(4) 0.039(4) 0.025(3) 0.012(3) 0.008(3) 0.011(3)
O41 0.030(3) 0.061(4) 0.031(3) 0.007(3) -0.001(2) 0.014(3)
C10 0.024(4) 0.034(4) 0.031(4) 0.009(3) 0.002(3) 0.006(3)
C9 0.020(3) 0.022(3) 0.023(3) 0.005(3) 0.006(3) 0.001(3)
C55 0.023(3) 0.016(3) 0.030(3) 0.005(3) 0.007(3) 0.008(3)
C5 0.024(3) 0.028(4) 0.027(3) 0.002(3) 0.005(3) 0.004(3)
C28 0.029(4) 0.040(4) 0.033(4) 0.012(3) -0.005(3) 0.010(3)
C56 0.030(4) 0.030(4) 0.024(3) 0.002(3) 0.003(3) 0.016(3)
C20 0.021(3) 0.025(4) 0.035(4) 0.009(3) 0.008(3) 0.006(3)
O49 0.042(3) 0.036(3) 0.038(3) 0.010(2) -0.010(2) 0.007(3)
C61 0.024(3) 0.025(4) 0.026(3) 0.005(3) -0.001(3) 0.008(3)
C60 0.031(4) 0.022(3) 0.028(3) 0.011(3) 0.008(3) 0.005(3)
C49 0.024(3) 0.017(3) 0.023(3) 0.004(3) 0.010(3) 0.003(3)
C25 0.015(3) 0.029(4) 0.039(4) 0.015(3) 0.014(3) 0.004(3)
C70 0.029(4) 0.018(3) 0.025(3) 0.005(3) 0.009(3) 0.007(3)
C44 0.030(4) 0.032(4) 0.036(4) 0.014(3) 0.004(3) 0.010(3)
C80 0.026(4) 0.032(4) 0.033(4) 0.017(3) 0.005(3) 0.012(3)
C50 0.025(4) 0.029(4) 0.023(3) -0.003(3) -0.001(3) 0.006(3)
C67 0.023(3) 0.025(4) 0.026(3) 0.001(3) -0.004(3) 0.001(3)
C19 0.034(4) 0.018(3) 0.032(4) -0.002(3) 0.013(3) -0.003(3)
O62 0.025(3) 0.073(4) 0.044(3) 0.020(3) 0.012(2) 0.012(3)
C43 0.021(3) 0.025(4) 0.047(4) 0.020(3) 0.007(3) 0.001(3)
O66 0.072(4) 0.051(4) 0.042(3) 0.008(3) 0.004(3) 0.031(3)
C69 0.021(3) 0.036(4) 0.022(3) 0.002(3) -0.002(3) 0.015(3)
C16 0.028(4) 0.022(4) 0.031(4) -0.003(3) 0.002(3) 0.001(3)
C77 0.034(4) 0.032(4) 0.034(4) 0.020(3) 0.013(3) 0.011(3)
C72 0.013(3) 0.028(4) 0.029(3) -0.003(3) -0.007(3) -0.006(3)
C64 0.038(4) 0.027(4) 0.025(3) -0.002(3) -0.001(3) 0.008(3)
C36 0.035(4) 0.025(4) 0.020(3) 0.009(3) 0.013(3) 0.007(3)
C32 0.020(3) 0.033(4) 0.034(4) 0.007(3) 0.004(3) 0.003(3)
C45 0.021(3) 0.026(4) 0.027(3) 0.008(3) -0.003(3) -0.001(3)
C62 0.030(4) 0.029(4) 0.029(4) 0.007(3) 0.003(3) 0.013(3)
C35 0.024(3) 0.031(4) 0.029(3) 0.015(3) 0.014(3) 0.017(3)
C46 0.021(3) 0.028(4) 0.031(4) 0.006(3) 0.002(3) 0.012(3)
C18 0.036(4) 0.032(4) 0.032(4) 0.007(3) 0.016(3) 0.010(3)
O80 0.034(3) 0.047(4) 0.067(4) 0.005(3) 0.004(3) 0.000(3)
C76 0.022(3) 0.032(4) 0.027(3) 0.004(3) 0.010(3) 0.004(3)
C58 0.046(5) 0.047(5) 0.032(4) 0.019(3) 0.021(3) 0.027(4)
C68 0.019(3) 0.050(5) 0.024(3) -0.002(3) -0.006(3) 0.011(3)
C47 0.023(4) 0.024(4) 0.049(4) 0.011(3) 0.011(3) 0.003(3)
C13 0.035(4) 0.036(4) 0.044(4) 0.013(3) 0.013(3) 0.020(4)
C51 0.028(4) 0.033(4) 0.037(4) -0.004(3) 0.003(3) 0.007(3)
C52 0.032(4) 0.049(5) 0.024(3) 0.003(3) 0.014(3) 0.010(4)
C30 0.025(4) 0.032(4) 0.030(4) 0.011(3) 0.009(3) 0.001(3)
C66 0.018(3) 0.032(4) 0.026(3) 0.007(3) 0.010(3) 0.006(3)
C79 0.017(3) 0.032(4) 0.050(5) 0.015(3) 0.005(3) -0.006(3)
C21 0.025(4) 0.023(4) 0.037(4) 0.007(3) 0.002(3) 0.006(3)
C11 0.027(4) 0.040(4) 0.033(4) -0.005(3) 0.007(3) 0.013(3)
C74 0.032(4) 0.038(4) 0.030(4) 0.018(3) 0.010(3) 0.005(3)
O97 0.097(6) 0.065(5) 0.065(4) 0.030(4) 0.051(4) 0.043(4)
C24 0.022(3) 0.033(4) 0.044(4) 0.019(3) 0.016(3) 0.006(3)
C59 0.029(4) 0.043(5) 0.036(4) 0.014(4) 0.009(3) 0.006(3)
C53 0.040(4) 0.036(4) 0.023(3) 0.007(3) 0.007(3) 0.012(4)
C34 0.035(4) 0.037(4) 0.035(4) 0.018(3) 0.011(3) 0.013(3)
C39 0.018(3) 0.045(5) 0.038(4) 0.007(3) 0.009(3) 0.003(3)
C63 0.054(5) 0.023(4) 0.047(5) -0.004(3) 0.013(4) 0.015(4)
C40 0.025(4) 0.028(4) 0.042(4) 0.003(3) 0.013(3) 0.002(3)
C27 0.024(4) 0.040(4) 0.044(4) 0.014(4) 0.011(3) 0.011(3)
C65 0.026(4) 0.024(4) 0.023(3) 0.006(3) -0.001(3) -0.001(3)
O114 0.069(4) 0.031(3) 0.060(4) 0.001(3) -0.009(3) -0.001(3)
C42 0.027(4) 0.028(4) 0.052(5) 0.019(4) 0.011(3) 0.009(3)
C75 0.028(4) 0.021(3) 0.021(3) 0.008(3) 0.006(3) 0.009(3)
C23 0.039(4) 0.043(5) 0.037(4) 0.017(4) 0.018(3) 0.021(4)
C2 0.049(5) 0.044(5) 0.036(4) 0.011(4) 0.018(4) 0.008(4)
C33 0.034(4) 0.032(4) 0.027(3) 0.008(3) 0.005(3) 0.011(3)
C37 0.025(4) 0.037(4) 0.031(4) 0.013(3) 0.011(3) 0.008(3)
C78 0.032(4) 0.031(4) 0.048(5) 0.015(4) 0.013(4) 0.003(3)
C26 0.017(3) 0.024(4) 0.039(4) 0.006(3) 0.010(3) -0.002(3)
C57 0.042(4) 0.039(4) 0.022(3) 0.004(3) 0.008(3) 0.018(4)
C12 0.030(4) 0.030(4) 0.045(4) -0.004(3) 0.010(3) 0.012(3)
C22 0.034(4) 0.028(4) 0.032(4) 0.005(3) 0.010(3) 0.009(3)
C6 0.028(4) 0.043(5) 0.024(3) 0.004(3) 0.007(3) 0.012(3)
C29 0.018(3) 0.055(5) 0.029(4) 0.003(3) -0.003(3) 0.009(3)
C38 0.035(4) 0.031(4) 0.039(4) 0.013(3) 0.011(3) 0.000(3)
C41 0.043(5) 0.027(4) 0.065(6) 0.024(4) 0.011(4) 0.007(4)
C73 0.031(4) 0.059(6) 0.029(4) 0.011(4) -0.007(3) 0.003(4)
C4 0.054(5) 0.024(4) 0.043(4) -0.002(3) 0.019(4) 0.001(4)
C3 0.050(5) 0.041(5) 0.046(5) 0.005(4) 0.022(4) 0.004(4)
C7 0.035(4) 0.053(6) 0.042(5) -0.005(4) 0.009(4) 0.010(4)
C1 0.057(6) 0.066(7) 0.063(6) -0.001(5) 0.036(5) 0.003(5)
C17 0.043(5) 0.039(5) 0.042(4) 0.012(4) 0.012(4) 0.019(4)

loop_
_atom_type_symbol
_atom_type_description
_atom_type_scat_dispersion_real
_atom_type_scat_dispersion_imag
_atom_type_scat_source
C C 0.0033 0.0016 'International Tables Vol C Tables 4.2.6.8 and 6.1.1.4'
H H 0.0000 0.0000 'International Tables Vol C Tables 4.2.6.8 and 6.1.1.4'
Cl Cl 0.1484 0.1585 'International Tables Vol C Tables 4.2.6.8 and 6.1.1.4'
N N 0.0061 0.0033 'International Tables Vol C Tables 4.2.6.8 and 6.1.1.4'
O O 0.0106 0.0060 'International Tables Vol C Tables 4.2.6.8 and 6.1.1.4'
Ru Ru -1.2594 0.8363 'International Tables Vol C Tables 4.2.6.8 and 6.1.1.4'

loop_
_geom_angle_atom_site_label_1
_geom_angle_atom_site_label_2
_geom_angle_atom_site_label_3
_geom_angle
N2 Ru1 N4 86.2(2)
N2 Ru1 N6 97.7(2)
N4 Ru1 N6 85.8(2)
N2 Ru1 N7 89.3(2)
N4 Ru1 N7 100.9(2)
N6 Ru1 N7 170.7(2)
N2 Ru1 N8 95.5(2)
N4 Ru1 N8 178.3(2)
N6 Ru1 N8 94.5(2)
N7 Ru1 N8 78.7(2)
N2 Ru1 N5 176.7(2)
N4 Ru1 N5 94.2(2)
N6 Ru1 N5 79.1(2)
N7 Ru1 N5 93.9(2)
N8 Ru1 N5 84.2(2)
N12 Ru2 N10 87.4(2)
N12 Ru2 N15 99.7(2)
N10 Ru2 N15 88.4(2)
N12 Ru2 N14 86.9(2)
N10 Ru2 N14 97.4(2)
N15 Ru2 N14 171.5(2)
N12 Ru2 N13 95.1(2)
N10 Ru2 N13 175.2(2)
N15 Ru2 N13 95.2(2)
N14 Ru2 N13 78.8(2)
N12 Ru2 N16 177.3(2)
N10 Ru2 N16 93.9(2)
N15 Ru2 N16 78.1(2)
N14 Ru2 N16 95.2(2)
N13 Ru2 N16 83.7(2)
O97 Cl3 O49 110.2(4)
O97 Cl3 O66 110.2(4)
O49 Cl3 O66 109.3(4)
O97 Cl3 O80 108.5(4)
O49 Cl3 O80 108.2(4)
O66 Cl3 O80 110.4(4)
O114 Cl4 O41 110.6(4)
O114 Cl4 O39 109.4(4)
O41 Cl4 O39 109.9(4)
O114 Cl4 O62 109.5(4)
O41 Cl4 O62 109.6(3)
O39 Cl4 O62 107.7(3)
N9 N10 C55 111.7(5)
N9 N10 Ru2 127.6(4)
C55 N10 Ru2 119.8(4)
C71 N15 C75 116.5(5)
C71 N15 Ru2 126.4(4)
C75 N15 Ru2 117.1(4)
C70 N14 C66 119.1(6)
C70 N14 Ru2 126.1(5)
C66 N14 Ru2 114.8(4)
C35 N7 C31 118.8(5)
C35 N7 Ru1 114.2(4)
C31 N7 Ru1 127.0(4)
N1 N2 C15 110.0(5)
N1 N2 Ru1 130.3(4)
C15 N2 Ru1 118.0(4)
N11 N12 C49 108.4(5)
N11 N12 Ru2 129.1(4)
C49 N12 Ru2 120.5(4)
N3 N4 C9 108.6(5)
N3 N4 Ru1 127.4(4)
C9 N4 Ru1 120.3(4)
C76 N16 C80 118.2(6)
C76 N16 Ru2 116.0(4)
C80 N16 Ru2 125.7(4)
N10 N9 C48 123.8(5)
N2 N1 C8 120.1(6)
N9 C48 N11 129.8(6)
N9 C48 C45 115.6(6)
N11 C48 C45 114.5(6)
C40 N8 C36 119.2(6)
C40 N8 Ru1 125.2(5)
C36 N8 Ru1 115.4(4)
C65 N13 C61 118.1(6)
C65 N13 Ru2 115.7(5)
C61 N13 Ru2 126.2(4)
C30 N6 C26 119.7(6)
C30 N6 Ru1 126.7(5)
C26 N6 Ru1 113.6(4)
C21 N5 C25 121.2(6)
C21 N5 Ru1 124.8(4)
C25 N5 Ru1 113.9(4)
N4 N3 C8 121.1(6)
C16 C15 C20 121.4(7)
C16 C15 N2 118.4(6)
C20 C15 N2 120.1(6)
C72 C71 N15 124.5(6)
C72 C71 H71 117.7
N15 C71 H71 117.7
N12 N11 C48 121.4(6)
N3 C8 N1 131.7(7)
N3 C8 C5 113.6(6)
N1 C8 C5 114.2(6)
C32 C31 N7 121.9(6)
C32 C31 H31 119.0
N7 C31 H31 119.0
C53 C54 C49 120.7(7)
C53 C54 H54 119.6
C49 C54 H54 119.6
C13 C14 C9 121.0(7)
C13 C14 H14 119.5
C9 C14 H14 119.5
C11 C10 C9 120.3(7)
C11 C10 H10 119.9
C9 C10 H10 119.9
C14 C9 C10 118.7(6)
C14 C9 N4 120.2(6)
C10 C9 N4 121.1(6)
C60 C55 N10 122.6(6)
C60 C55 C56 118.4(6)
N10 C55 C56 119.0(6)
C4 C5 C6 117.3(7)
C4 C5 C8 121.1(7)
C6 C5 C8 121.6(7)
C29 C28 C27 120.0(7)
C29 C28 H28 120.0
C27 C28 H28 120.0
C57 C56 C55 118.9(6)
C57 C56 H56 120.6
C55 C56 H56 120.6
C15 C20 C19 118.5(6)
C15 C20 H20 120.8
C19 C20 H20 120.8
N13 C61 C62 121.8(6)
N13 C61 H61 119.1
C62 C61 H61 119.1
C59 C60 C55 122.0(7)
C59 C60 H60 119.0
C55 C60 H60 119.0
C54 C49 C50 120.1(6)
C54 C49 N12 121.0(6)
C50 C49 N12 118.8(6)
C24 C25 N5 119.0(6)
C24 C25 C26 126.0(6)
N5 C25 C26 115.1(6)
N14 C70 C69 122.9(6)
N14 C70 H70 118.6
C69 C70 H70 118.6
C43 C44 C45 121.3(7)
C43 C44 H44 119.4
C45 C44 H44 119.4
N16 C80 C79 122.2(6)
N16 C80 H80 118.9
C79 C80 H80 118.9
C51 C50 C49 118.4(6)
C51 C50 H50 120.8
C49 C50 H50 120.8
C68 C67 C66 119.9(7)
C68 C67 H67 120.1
C66 C67 H67 120.1
C20 C19 C18 120.2(7)
C20 C19 H19 119.9
C18 C19 H19 119.9
C42 C43 C44 121.8(7)
C42 C43 H43 119.1
C44 C43 H43 119.1
C70 C69 C68 118.5(6)
C70 C69 H69 120.8
C68 C69 H69 120.8
C15 C16 C17 119.7(7)
C15 C16 H16 120.1
C17 C16 H16 120.1
C78 C77 C76 119.8(7)
C78 C77 H77 120.1
C76 C77 H77 120.1
C71 C72 C73 117.6(6)
C71 C72 H72 121.2
C73 C72 H72 121.2
C63 C64 C65 120.0(7)
C63 C64 H64 120.0
C65 C64 H64 120.0
N8 C36 C37 121.4(6)
N8 C36 C35 114.7(6)
C37 C36 C35 123.9(6)
C31 C32 C33 120.1(7)
C31 C32 H32 120.0
C33 C32 H32 120.0
C46 C45 C44 117.3(7)
C46 C45 C48 121.0(6)
C44 C45 C48 121.6(6)
C63 C62 C61 119.9(6)
C63 C62 H62 120.0
C61 C62 H62 120.0
N7 C35 C34 120.2(6)
N7 C35 C36 116.6(5)
C34 C35 C36 123.1(6)
C45 C46 C47 120.8(7)
C45 C46 H46 119.6
C47 C46 H46 119.6
C17 C18 C19 120.1(7)
C17 C18 H18 119.9
C19 C18 H18 119.9
N16 C76 C77 121.4(6)
N16 C76 C75 114.6(6)
C77 C76 C75 124.0(6)
C57 C58 C59 119.6(7)
C57 C58 H58 120.2
C59 C58 H58 120.2
C67 C68 C69 119.2(6)
C67 C68 H68 120.4
C69 C68 H68 120.4
C42 C47 C46 121.2(7)
C42 C47 H47 119.4
C46 C47 H47 119.4
C14 C13 C12 120.0(7)
C14 C13 H13 120.0
C12 C13 H13 120.0
C50 C51 C52 122.0(7)
C50 C51 H51 119.0
C52 C51 H51 119.0
C51 C52 C53 118.8(7)
C51 C52 H52 120.6
C53 C52 H52 120.6
N6 C30 C29 123.2(7)
N6 C30 H30 118.4
C29 C30 H30 118.4
N14 C66 C67 120.3(6)
N14 C66 C65 115.1(6)
C67 C66 C65 124.6(6)
C80 C79 C78 120.0(7)
C80 C79 H79 120.0
C78 C79 H79 120.0
N5 C21 C22 121.3(6)
N5 C21 H21 119.4
C22 C21 H21 119.4
C10 C11 C12 121.5(7)
C10 C11 H11 119.2
C12 C11 H11 119.2
C75 C74 C73 119.8(7)
C75 C74 H74 120.1
C73 C74 H74 120.1
C25 C24 C23 121.5(7)
C25 C24 H24 119.3
C23 C24 H24 119.3
C60 C59 C58 119.0(7)
C60 C59 H59 120.5
C58 C59 H59 120.5
C54 C53 C52 119.8(6)
C54 C53 H53 120.1
C52 C53 H53 120.1
C33 C34 C35 119.8(7)
C33 C34 H34 120.1
C35 C34 H34 120.1
C38 C39 C40 117.5(7)
C38 C39 H39 121.3
C40 C39 H39 121.3
C62 C63 C64 118.6(7)
C62 C63 H63 120.7
C64 C63 H63 120.7
N8 C40 C39 122.5(7)
N8 C40 H40 118.7
C39 C40 H40 118.7
C28 C27 C26 119.9(7)
C28 C27 H27 120.0
C26 C27 H27 120.0
N13 C65 C64 121.5(6)
N13 C65 C66 115.1(6)
C64 C65 C66 123.4(6)
C43 C42 C47 117.7(7)
C43 C42 C41 120.3(7)
C47 C42 C41 122.0(7)
N15 C75 C74 122.7(6)
N15 C75 C76 114.0(5)
C74 C75 C76 123.4(6)
C24 C23 C22 117.4(7)
C24 C23 H23 121.3
C22 C23 H23 121.3
C7 C2 C3 118.0(8)
C7 C2 C1 123.1(9)
C3 C2 C1 119.0(8)
C32 C33 C34 119.0(7)
C32 C33 H33 120.5
C34 C33 H33 120.5
C38 C37 C36 118.7(7)
C38 C37 H37 120.7
C36 C37 H37 120.7
C79 C78 C77 118.2(7)
C79 C78 H78 120.9
C77 C78 H78 120.9
N6 C26 C27 118.8(6)
N6 C26 C25 118.2(6)
C27 C26 C25 122.9(6)
C56 C57 C58 122.1(7)
C56 C57 H57 119.0
C58 C57 H57 119.0
C11 C12 C13 118.5(7)
C11 C12 H12 120.8
C13 C12 H12 120.8
C21 C22 C23 119.6(7)
C21 C22 H22 120.2
C23 C22 H22 120.2
C7 C6 C5 120.7(8)
C7 C6 H6 119.7
C5 C6 H6 119.7
C28 C29 C30 118.3(7)
C28 C29 H29 120.9
C30 C29 H29 120.9
C39 C38 C37 120.6(7)
C39 C38 H38 119.7
C37 C38 H38 119.7
C42 C41 H41A 109.5
C42 C41 H41B 109.5
H41A C41 H41B 109.5
C42 C41 H41C 109.5
H41A C41 H41C 109.5
H41B C41 H41C 109.5
C74 C73 C72 118.7(7)
C74 C73 H73 120.6
C72 C73 H73 120.6
C5 C4 C3 121.8(8)
C5 C4 H4 119.1
C3 C4 H4 119.1
C4 C3 C2 119.4(8)
C4 C3 H3 120.3
C2 C3 H3 120.3
C2 C7 C6 122.8(8)
C2 C7 H7 118.6
C6 C7 H7 118.6
C2 C1 H1A 109.5
C2 C1 H1B 109.5
H1A C1 H1B 109.5
C2 C1 H1C 109.5
H1A C1 H1C 109.5
H1B C1 H1C 109.5
C18 C17 C16 119.9(7)
C18 C17 H17 120.0
C16 C17 H17 120.0

loop_
_geom_bond_atom_site_label_1
_geom_bond_atom_site_label_2
_geom_bond_distance
Ru1 N2 2.031(5)
Ru1 N4 2.052(5)
Ru1 N6 2.071(5)
Ru1 N7 2.083(5)
Ru1 N8 2.096(6)
Ru1 N5 2.112(5)
Ru2 N12 2.034(5)
Ru2 N10 2.042(5)
Ru2 N15 2.063(5)
Ru2 N14 2.076(5)
Ru2 N13 2.087(5)
Ru2 N16 2.089(6)
Cl3 O97 1.417(6)
Cl3 O49 1.438(5)
Cl3 O66 1.439(6)
Cl3 O80 1.448(6)
Cl4 O114 1.423(6)
Cl4 O41 1.440(5)
Cl4 O39 1.442(6)
Cl4 O62 1.459(6)
N10 N9 1.291(7)
N10 C55 1.418(8)
N15 C71 1.364(8)
N15 C75 1.364(8)
N14 C70 1.318(8)
N14 C66 1.380(9)
N7 C35 1.368(8)
N7 C31 1.369(8)
N2 N1 1.288(8)
N2 C15 1.488(9)
N12 N11 1.300(8)
N12 C49 1.456(9)
N4 N3 1.301(7)
N4 C9 1.450(8)
N16 C76 1.362(9)
N16 C80 1.373(9)
N9 C48 1.355(8)
N1 C8 1.365(9)
C48 N11 1.373(9)
C48 C45 1.490(9)
N8 C40 1.336(9)
N8 C36 1.350(8)
N13 C65 1.349(8)
N13 C61 1.366(8)
N6 C30 1.330(9)
N6 C26 1.373(9)
N5 C21 1.340(9)
N5 C25 1.373(8)
N3 C8 1.352(9)
C15 C16 1.374(10)
C15 C20 1.385(10)
C71 C72 1.363(9)
C71 H71 0.9500
C8 C5 1.522(10)
C31 C32 1.365(10)
C31 H31 0.9500
C54 C53 1.374(10)
C54 C49 1.387(9)
C54 H54 0.9500
C14 C13 1.371(11)
C14 C9 1.391(9)
C14 H14 0.9500
C10 C11 1.362(11)
C10 C9 1.401(9)
C10 H10 0.9500
C55 C60 1.382(9)
C55 C56 1.437(9)
C5 C4 1.369(11)
C5 C6 1.411(10)
C28 C29 1.363(11)
C28 C27 1.386(11)
C28 H28 0.9500
C56 C57 1.365(10)
C56 H56 0.9500
C20 C19 1.391(10)
C20 H20 0.9500
C61 C62 1.380(10)
C61 H61 0.9500
C60 C59 1.382(10)
C60 H60 0.9500
C49 C50 1.405(9)
C25 C24 1.368(10)
C25 C26 1.431(10)
C70 C69 1.390(9)
C70 H70 0.9500
C44 C43 1.391(10)
C44 C45 1.398(10)
C44 H44 0.9500
C80 C79 1.375(10)
C80 H80 0.9500
C50 C51 1.374(10)
C50 H50 0.9500
C67 C68 1.357(10)
C67 C66 1.406(9)
C67 H67 0.9500
C19 C18 1.396(10)
C19 H19 0.9500
C43 C42 1.386(11)
C43 H43 0.9500
C69 C68 1.406(10)
C69 H69 0.9500
C16 C17 1.388(11)
C16 H16 0.9500
C77 C78 1.394(10)
C77 C76 1.401(10)
C77 H77 0.9500
C72 C73 1.415(11)
C72 H72 0.9500
C64 C63 1.376(11)
C64 C65 1.390(10)
C64 H64 0.9500
C36 C37 1.395(9)
C36 C35 1.472(10)
C32 C33 1.376(10)
C32 H32 0.9500
C45 C46 1.398(10)
C62 C63 1.374(11)
C62 H62 0.9500
C35 C34 1.402(10)
C46 C47 1.414(10)
C46 H46 0.9500
C18 C17 1.371(11)
C18 H18 0.9500
C76 C75 1.494(9)
C58 C57 1.381(11)
C58 C59 1.402(11)
C58 H58 0.9500
C68 H68 0.9500
C47 C42 1.386(10)
C47 H47 0.9500
C13 C12 1.411(11)
C13 H13 0.9500
C51 C52 1.392(10)
C51 H51 0.9500
C52 C53 1.399(11)
C52 H52 0.9500
C30 C29 1.400(10)
C30 H30 0.9500
C66 C65 1.484(9)
C79 C78 1.393(11)
C79 H79 0.9500
C21 C22 1.373(10)
C21 H21 0.9500
C11 C12 1.384(11)
C11 H11 0.9500
C74 C75 1.370(9)
C74 C73 1.386(11)
C74 H74 0.9500
C24 C23 1.402(11)
C24 H24 0.9500
C59 H59 0.9500
C53 H53 0.9500
C34 C33 1.387(11)
C34 H34 0.9500
C39 C38 1.376(11)
C39 C40 1.408(10)
C39 H39 0.9500
C63 H63 0.9500
C40 H40 0.9500
C27 C26 1.424(10)
C27 H27 0.9500
C42 C41 1.522(10)
C23 C22 1.403(10)
C23 H23 0.9500
C2 C7 1.338(13)
C2 C3 1.425(13)
C2 C1 1.531(12)
C33 H33 0.9500
C37 C38 1.383(10)
C37 H37 0.9500
C78 H78 0.9500
C57 H57 0.9500
C12 H12 0.9500
C22 H22 0.9500
C6 C7 1.376(11)
C6 H6 0.9500
C29 H29 0.9500
C38 H38 0.9500
C41 H41A 0.9800
C41 H41B 0.9800
C41 H41C 0.9800
C73 H73 0.9500
C4 C3 1.402(11)
C4 H4 0.9500
C3 H3 0.9500
C7 H7 0.9500
C1 H1A 0.9800
C1 H1B 0.9800
C1 H1C 0.9800
C17 H17 0.9500

loop_
_geom_torsion_atom_site_label_1
_geom_torsion_atom_site_label_2
_geom_torsion_atom_site_label_3
_geom_torsion_atom_site_label_4
_geom_torsion
N12 Ru2 N10 N9 -0.7(5)
N15 Ru2 N10 N9 -100.4(5)
N14 Ru2 N10 N9 85.9(5)
N13 Ru2 N10 N9 121(2)
N16 Ru2 N10 N9 -178.4(5)
N12 Ru2 N10 C55 167.5(5)
N15 Ru2 N10 C55 67.8(5)
N14 Ru2 N10 C55 -105.9(5)
N13 Ru2 N10 C55 -70(3)
N16 Ru2 N10 C55 -10.2(5)
N12 Ru2 N15 C71 -4.5(6)
N10 Ru2 N15 C71 82.7(5)
N14 Ru2 N15 C71 -144.8(12)
N13 Ru2 N15 C71 -100.5(5)
N16 Ru2 N15 C71 177.0(6)
N12 Ru2 N15 C75 174.8(5)
N10 Ru2 N15 C75 -98.1(5)
N14 Ru2 N15 C75 34.5(16)
N13 Ru2 N15 C75 78.7(5)
N16 Ru2 N15 C75 -3.7(5)
N12 Ru2 N14 C70 79.6(5)
N10 Ru2 N14 C70 -7.4(6)
N15 Ru2 N14 C70 -139.5(12)
N13 Ru2 N14 C70 175.4(6)
N16 Ru2 N14 C70 -102.1(5)
N12 Ru2 N14 C66 -102.6(5)
N10 Ru2 N14 C66 170.3(4)
N15 Ru2 N14 C66 38.3(15)
N13 Ru2 N14 C66 -6.8(4)
N16 Ru2 N14 C66 75.7(4)
N2 Ru1 N7 C35 -98.3(5)
N4 Ru1 N7 C35 175.8(4)
N6 Ru1 N7 C35 40.7(15)
N8 Ru1 N7 C35 -2.5(4)
N5 Ru1 N7 C35 80.8(5)
N2 Ru1 N7 C31 83.0(5)
N4 Ru1 N7 C31 -3.0(5)
N6 Ru1 N7 C31 -138.1(12)
N8 Ru1 N7 C31 178.7(5)
N5 Ru1 N7 C31 -98.0(5)
N4 Ru1 N2 N1 -8.2(5)
N6 Ru1 N2 N1 77.0(6)
N7 Ru1 N2 N1 -109.1(6)
N8 Ru1 N2 N1 172.3(5)
N5 Ru1 N2 N1 88(4)
N4 Ru1 N2 C15 155.3(5)
N6 Ru1 N2 C15 -119.5(5)
N7 Ru1 N2 C15 54.4(5)
N8 Ru1 N2 C15 -24.2(5)
N5 Ru1 N2 C15 -109(4)
N10 Ru2 N12 N11 7.9(5)
N15 Ru2 N12 N11 95.8(5)
N14 Ru2 N12 N11 -89.6(5)
N13 Ru2 N12 N11 -168.0(5)
N16 Ru2 N12 N11 129(5)
N10 Ru2 N12 C49 169.9(5)
N15 Ru2 N12 C49 -102.1(5)
N14 Ru2 N12 C49 72.4(5)
N13 Ru2 N12 C49 -6.0(5)
N16 Ru2 N12 C49 -69(5)
N2 Ru1 N4 N3 18.4(5)
N6 Ru1 N4 N3 -79.6(5)
N7 Ru1 N4 N3 106.9(5)
N8 Ru1 N4 N3 -178(100)
N5 Ru1 N4 N3 -158.3(5)
N2 Ru1 N4 C9 174.5(5)
N6 Ru1 N4 C9 76.4(5)
N7 Ru1 N4 C9 -97.0(5)
N8 Ru1 N4 C9 -22(7)
N5 Ru1 N4 C9 -2.3(5)
N12 Ru2 N16 C76 -29(5)
N10 Ru2 N16 C76 92.0(5)
N15 Ru2 N16 C76 4.4(5)
N14 Ru2 N16 C76 -170.3(5)
N13 Ru2 N16 C76 -92.2(5)
N12 Ru2 N16 C80 147(5)
N10 Ru2 N16 C80 -92.5(6)
N15 Ru2 N16 C80 -180.0(6)
N14 Ru2 N16 C80 5.3(6)
N13 Ru2 N16 C80 83.4(6)
C55 N10 N9 C48 -174.3(5)
Ru2 N10 N9 C48 -5.3(8)
C15 N2 N1 C8 -167.9(6)
Ru1 N2 N1 C8 -3.4(9)
N10 N9 C48 N11 6.7(10)
N10 N9 C48 C45 -177.2(5)
N2 Ru1 N8 C40 -92.1(6)
N4 Ru1 N8 C40 104(7)
N6 Ru1 N8 C40 6.1(6)
N7 Ru1 N8 C40 179.8(6)
N5 Ru1 N8 C40 84.6(6)
N2 Ru1 N8 C36 93.5(5)
N4 Ru1 N8 C36 -70(7)
N6 Ru1 N8 C36 -168.3(5)
N7 Ru1 N8 C36 5.4(5)
N5 Ru1 N8 C36 -89.8(5)
N12 Ru2 N13 C65 92.3(5)
N10 Ru2 N13 C65 -29(3)
N15 Ru2 N13 C65 -167.5(5)
N14 Ru2 N13 C65 6.5(5)
N16 Ru2 N13 C65 -90.1(5)
N12 Ru2 N13 C61 -89.7(6)
N10 Ru2 N13 C61 149(2)
N15 Ru2 N13 C61 10.5(6)
N14 Ru2 N13 C61 -175.6(6)
N16 Ru2 N13 C61 87.9(6)
N2 Ru1 N6 C30 -1.9(6)
N4 Ru1 N6 C30 83.6(6)
N7 Ru1 N6 C30 -140.4(12)
N8 Ru1 N6 C30 -98.1(6)
N5 Ru1 N6 C30 178.7(6)
N2 Ru1 N6 C26 178.6(5)
N4 Ru1 N6 C26 -95.9(5)
N7 Ru1 N6 C26 40.1(15)
N8 Ru1 N6 C26 82.4(5)
N5 Ru1 N6 C26 -0.8(4)
N2 Ru1 N5 C21 168(3)
N4 Ru1 N5 C21 -96.7(5)
N6 Ru1 N5 C21 178.5(6)
N7 Ru1 N5 C21 4.5(6)
N8 Ru1 N5 C21 82.8(5)
N2 Ru1 N5 C25 -9(4)
N4 Ru1 N5 C25 86.7(5)
N6 Ru1 N5 C25 1.8(4)
N7 Ru1 N5 C25 -172.1(4)
N8 Ru1 N5 C25 -93.9(5)
C9 N4 N3 C8 -175.3(5)
Ru1 N4 N3 C8 -17.0(8)
N1 N2 C15 C16 68.6(7)
Ru1 N2 C15 C16 -98.0(6)
N1 N2 C15 C20 -108.3(7)
Ru1 N2 C15 C20 85.0(7)
C75 N15 C71 C72 -4.4(10)
Ru2 N15 C71 C72 174.9(5)
C49 N12 N11 C48 -172.8(5)
Ru2 N12 N11 C48 -9.1(8)
N9 C48 N11 N12 0.9(10)
C45 C48 N11 N12 -175.3(5)
N4 N3 C8 N1 -1.7(11)
N4 N3 C8 C5 -172.6(5)
N2 N1 C8 N3 12.4(11)
N2 N1 C8 C5 -176.7(5)
C35 N7 C31 C32 -4.2(10)
Ru1 N7 C31 C32 174.5(5)
C13 C14 C9 C10 2.7(10)
C13 C14 C9 N4 -177.6(6)
C11 C10 C9 C14 -2.6(10)
C11 C10 C9 N4 177.7(6)
N3 N4 C9 C14 50.1(8)
Ru1 N4 C9 C14 -110.0(6)
N3 N4 C9 C10 -130.2(6)
Ru1 N4 C9 C10 69.7(7)
N9 N10 C55 C60 -106.6(7)
Ru2 N10 C55 C60 83.4(7)
N9 N10 C55 C56 73.1(7)
Ru2 N10 C55 C56 -96.9(6)
N3 C8 C5 C4 -10.4(10)
N1 C8 C5 C4 177.0(7)
N3 C8 C5 C6 167.8(6)
N1 C8 C5 C6 -4.8(9)
C60 C55 C56 C57 0.4(10)
N10 C55 C56 C57 -179.3(6)
C16 C15 C20 C19 1.4(10)
N2 C15 C20 C19 178.3(6)
C65 N13 C61 C62 2.5(10)
Ru2 N13 C61 C62 -175.4(5)
N10 C55 C60 C59 -179.9(6)
C56 C55 C60 C59 0.4(10)
C53 C54 C49 C50 1.8(10)
C53 C54 C49 N12 -177.9(6)
N11 N12 C49 C54 60.0(7)
Ru2 N12 C49 C54 -105.4(6)
N11 N12 C49 C50 -119.8(6)
Ru2 N12 C49 C50 74.9(7)
C21 N5 C25 C24 1.2(9)
Ru1 N5 C25 C24 178.0(5)
C21 N5 C25 C26 -179.2(6)
Ru1 N5 C25 C26 -2.5(7)
C66 N14 C70 C69 -0.5(10)
Ru2 N14 C70 C69 177.2(5)
C76 N16 C80 C79 0.6(11)
Ru2 N16 C80 C79 -174.9(6)
C54 C49 C50 C51 -1.2(10)
N12 C49 C50 C51 178.6(6)
C15 C20 C19 C18 1.2(10)
C45 C44 C43 C42 1.8(11)
N14 C70 C69 C68 -3.0(10)
C20 C15 C16 C17 -2.3(11)
N2 C15 C16 C17 -179.2(6)
N15 C71 C72 C73 4.1(11)
C40 N8 C36 C37 -4.7(10)
Ru1 N8 C36 C37 170.1(5)
C40 N8 C36 C35 178.2(6)
Ru1 N8 C36 C35 -7.0(7)
N7 C31 C32 C33 3.7(11)
C43 C44 C45 C46 -0.7(10)
C43 C44 C45 C48 178.2(6)
N9 C48 C45 C46 -5.5(9)
N11 C48 C45 C46 171.3(6)
N9 C48 C45 C44 175.6(6)
N11 C48 C45 C44 -7.7(9)
N13 C61 C62 C63 -1.0(11)
C31 N7 C35 C34 2.3(9)
Ru1 N7 C35 C34 -176.6(5)
C31 N7 C35 C36 178.5(6)
Ru1 N7 C35 C36 -0.3(7)
N8 C36 C35 N7 4.9(9)
C37 C36 C35 N7 -172.1(6)
N8 C36 C35 C34 -179.0(6)
C37 C36 C35 C34 4.0(11)
C44 C45 C46 C47 0.3(9)
C48 C45 C46 C47 -178.7(6)
C20 C19 C18 C17 -2.9(11)
C80 N16 C76 C77 -0.5(10)
Ru2 N16 C76 C77 175.4(5)
C80 N16 C76 C75 179.6(6)
Ru2 N16 C76 C75 -4.4(8)
C78 C77 C76 N16 -1.7(11)
C78 C77 C76 C75 178.2(7)
C66 C67 C68 C69 0.9(11)
C70 C69 C68 C67 2.8(11)
C45 C46 C47 C42 -0.8(10)
C9 C14 C13 C12 -0.1(11)
C49 C50 C51 C52 2.0(11)
C50 C51 C52 C53 -3.4(12)
C26 N6 C30 C29 -3.4(10)
Ru1 N6 C30 C29 177.1(6)
C70 N14 C66 C67 4.3(9)
Ru2 N14 C66 C67 -173.7(5)
C70 N14 C66 C65 -175.8(6)
Ru2 N14 C66 C65 6.3(7)
C68 C67 C66 N14 -4.5(10)
C68 C67 C66 C65 175.6(7)
N16 C80 C79 C78 1.6(12)
C25 N5 C21 C22 -1.4(10)
Ru1 N5 C21 C22 -177.8(5)
C9 C10 C11 C12 -0.1(11)
N5 C25 C24 C23 -0.6(10)
C26 C25 C24 C23 179.9(7)
C55 C60 C59 C58 -1.8(11)
C57 C58 C59 C60 2.3(12)
C49 C54 C53 C52 -3.2(11)
C51 C52 C53 C54 3.9(11)
N7 C35 C34 C33 0.1(11)
C36 C35 C34 C33 -175.9(6)
C61 C62 C63 C64 0.1(12)
C65 C64 C63 C62 -0.7(12)
C36 N8 C40 C39 4.7(10)
Ru1 N8 C40 C39 -169.5(6)
C38 C39 C40 N8 -1.8(11)
C29 C28 C27 C26 0.4(12)
C61 N13 C65 C64 -3.2(10)
Ru2 N13 C65 C64 175.0(5)
C61 N13 C65 C66 176.8(6)
Ru2 N13 C65 C66 -5.1(8)
C63 C64 C65 N13 2.3(11)
C63 C64 C65 C66 -177.7(7)
N14 C66 C65 N13 -0.8(9)
C67 C66 C65 N13 179.1(6)
N14 C66 C65 C64 179.2(6)
C67 C66 C65 C64 -0.9(11)
C44 C43 C42 C47 -2.3(11)
C44 C43 C42 C41 178.2(7)
C46 C47 C42 C43 1.8(11)
C46 C47 C42 C41 -178.8(7)
C71 N15 C75 C74 3.3(10)
Ru2 N15 C75 C74 -176.0(6)
C71 N15 C75 C76 -178.2(5)
Ru2 N15 C75 C76 2.5(7)
C73 C74 C75 N15 -2.2(12)
C73 C74 C75 C76 179.4(7)
N16 C76 C75 N15 1.3(9)
C77 C76 C75 N15 -178.5(7)
N16 C76 C75 C74 179.8(7)
C77 C76 C75 C74 0.0(11)
C25 C24 C23 C22 0.2(11)
C31 C32 C33 C34 -1.2(11)
C35 C34 C33 C32 -0.6(11)
N8 C36 C37 C38 1.7(11)
C35 C36 C37 C38 178.6(7)
C80 C79 C78 C77 -3.7(12)
C76 C77 C78 C79 3.8(12)
C30 N6 C26 C27 1.8(9)
Ru1 N6 C26 C27 -178.7(5)
C30 N6 C26 C25 -179.8(6)
Ru1 N6 C26 C25 -0.3(7)
C28 C27 C26 N6 -0.3(10)
C28 C27 C26 C25 -178.7(7)
C24 C25 C26 N6 -178.6(6)
N5 C25 C26 N6 1.9(9)
C24 C25 C26 C27 -0.3(11)
N5 C25 C26 C27 -179.8(6)
C55 C56 C57 C58 0.2(11)
C59 C58 C57 C56 -1.6(12)
C10 C11 C12 C13 2.8(12)
C14 C13 C12 C11 -2.7(11)
N5 C21 C22 C23 0.9(11)
C24 C23 C22 C21 -0.3(11)
C4 C5 C6 C7 1.2(11)
C8 C5 C6 C7 -177.1(6)
C27 C28 C29 C30 -1.8(12)
N6 C30 C29 C28 3.4(12)
C40 C39 C38 C37 -1.2(12)
C36 C37 C38 C39 1.3(12)
C75 C74 C73 C72 1.8(13)
C71 C72 C73 C74 -2.6(12)
C6 C5 C4 C3 -1.2(12)
C8 C5 C4 C3 177.1(7)
C5 C4 C3 C2 -0.7(13)
C7 C2 C3 C4 2.8(13)
C1 C2 C3 C4 -177.6(8)
C3 C2 C7 C6 -3.0(13)
C1 C2 C7 C6 177.5(8)
C5 C6 C7 C2 1.0(12)
C19 C18 C17 C16 2.0(11)
C15 C16 C17 C18 0.5(11)

loop_
_platon_squeeze_void_nr
_platon_squeeze_void_average_x
_platon_squeeze_void_average_y
_platon_squeeze_void_average_z
_platon_squeeze_void_volume
_platon_squeeze_void_count_electrons
_platon_squeeze_void_content
1 -0.184 -0.096 0.404 1317 446 ' '
2 0.344 0.460 0.257 9 2 ' '
3 0.656 0.540 0.743 10 3 ' '
